data_2018913
loop_
_publ_author_name
'Patra, Ranjan'
'Goldberg, Israel'

_publ_section_title
;
 A one-dimensional coordination polymer of
 5-[(imidazol-1-yl)methyl]benzene-1,3-dicarboxylic acid with Cu^II^
 cations
;
_journal_coeditor_code KU3092
_journal_issue 4
_journal_name_full 'Acta Crystallographica Section C'
_journal_page_first 344
_journal_page_last 347
_journal_paper_doi 10.1107/S0108270113005313
_journal_volume 69
_journal_year 2013
_chemical_formula_iupac '[Cu (C12 H9 N2 O4)2] , 2C3 H7 N O'
_chemical_formula_moiety 'C24 H18 Cu N4 O8, 2(C3 H7 N O)'
_chemical_formula_sum 'C30 H32 Cu N6 O10'
_chemical_formula_weight 700.17
_chemical_name_systematic
'<i>catena</i>-poly[[copper(II)-bis[\m-3-carboxy-5-[(imidazol-1-yl)methyl]benzoato]] dimethylformamide disolvate]'
_space_group_crystal_system monoclinic
_space_group_IT_number 14
_space_group_name_Hall '-P 2yn'
_space_group_name_H-M_alt 'P 1 21/n 1'
_symmetry_space_group_name_Hall '-P 2yn'
_symmetry_space_group_name_H-M 'P 1 21/n 1'
_atom_sites_solution_hydrogens geom
_atom_sites_solution_primary direct
_atom_sites_solution_secondary difmap
_audit_creation_method SHELXL2012
_cell_angle_alpha 90
_cell_angle_beta 105.2590(9)
_cell_angle_gamma 90
_cell_formula_units_Z 2
_cell_length_a 7.55550(10)
_cell_length_b 21.9603(5)
_cell_length_c 9.8497(2)
_cell_measurement_reflns_used 3437
_cell_measurement_temperature 110(2)
_cell_measurement_theta_max 27.81
_cell_measurement_theta_min 2.83
_cell_volume 1576.66(5)
_computing_cell_refinement 'DENZO (Otwinowski & Minor, 1997)'
_computing_data_collection 'COLLECT (Nonius, 1998)'
_computing_data_reduction 'DENZO (Otwinowski & Minor, 1997)'
_computing_molecular_graphics
;
ORTEPIII (Burnett & Johnson, 1996) and Mercury (Macrae <i>et al.</i>,
2008)
;
_computing_publication_material 'SHELXL2012 (Sheldrick, 2008)'
_computing_structure_refinement 'SHELXL2012 (Sheldrick, 2008)'
_computing_structure_solution 'SIR97 (Altomare <i>et al.</i>, 1999)'
_diffrn_ambient_temperature 110(2)
_diffrn_detector_area_resol_mean 12.8
_diffrn_measured_fraction_theta_full 0.996
_diffrn_measured_fraction_theta_max 0.991
_diffrn_measurement_device_type 'Nonius KappaCCD area-detector'
_diffrn_measurement_method '1\% \f and \w scans'
_diffrn_radiation_type MoK\a
_diffrn_radiation_wavelength 0.71073
_diffrn_reflns_av_R_equivalents 0.0500
_diffrn_reflns_limit_h_max 9
_diffrn_reflns_limit_h_min -9
_diffrn_reflns_limit_k_max 28
_diffrn_reflns_limit_k_min -28
_diffrn_reflns_limit_l_max 12
_diffrn_reflns_limit_l_min -12
_diffrn_reflns_number 12428
_diffrn_reflns_theta_full 25.242
_diffrn_reflns_theta_max 27.808
_diffrn_reflns_theta_min 2.835
_exptl_absorpt_coefficient_mu 0.760
_exptl_absorpt_correction_T_max 0.8328
_exptl_absorpt_correction_T_min 0.8042
_exptl_absorpt_correction_type multi-scan
_exptl_absorpt_process_details '(Blessing, 1995)'
_exptl_crystal_colour green
_exptl_crystal_density_diffrn 1.475
_exptl_crystal_description prism
_exptl_crystal_F_000 726
_exptl_crystal_size_max 0.300
_exptl_crystal_size_mid 0.250
_exptl_crystal_size_min 0.250
_refine_diff_density_max 0.888
_refine_diff_density_min -0.569
_refine_ls_extinction_method none
_refine_ls_goodness_of_fit_ref 1.044
_refine_ls_hydrogen_treatment constr
_refine_ls_matrix_type full
_refine_ls_number_parameters 217
_refine_ls_number_reflns 3689
_refine_ls_number_restraints 0
_refine_ls_restrained_S_all 1.044
_refine_ls_R_factor_all 0.0820
_refine_ls_R_factor_gt 0.0534
_refine_ls_shift/su_max 0.003
_refine_ls_shift/su_mean 0.000
_refine_ls_structure_factor_coef Fsqd
_refine_ls_weighting_details 'w = 1/[\s^2^(Fo^2^)+(0.0892P)^2^+0.9016P], where P=(Fo^2^+2Fc^2^)/3'
_refine_ls_weighting_scheme calc
_refine_ls_wR_factor_gt 0.1386
_refine_ls_wR_factor_ref 0.1552
_reflns_number_gt 2639
_reflns_number_total 3689
_reflns_threshold_expression I>2\s(I)
_cod_data_source_file ku3092.cif
_cod_data_source_block I
_cod_database_code 2018913
_cod_database_fobs_code 2018913
_shelx_space_group_comment
;
The symmetry employed for this shelxl refinement is uniquely defined by the
following loop, which should always be used as a source of symmetry information
in preference to the above space-group names. They are only intended as
comments.
;
_shelx_estimated_absorpt_t_min 0.804
_shelx_estimated_absorpt_t_max 0.833
_shelxl_version_number .002012

loop_
_space_group_symop_operation_xyz
'x, y, z'
'-x+1/2, y+1/2, -z+1/2'
'-x, -y, -z'
'x-1/2, -y-1/2, z-1/2'

loop_
_atom_site_type_symbol
_atom_site_label
_atom_site_fract_x
_atom_site_fract_y
_atom_site_fract_z
_atom_site_U_iso_or_equiv
_atom_site_adp_type
_atom_site_calc_flag
_atom_site_occupancy
Cu Cu1 1.0000 0.0000 1.0000 0.01997(17) Uani d 1
O O2 0.8865(3) 0.01891(9) 0.7991(2) 0.0219(4) Uani d 1
O O3 1.0407(3) 0.10340(9) 0.8724(2) 0.0265(5) Uani d 1
C C4 0.9250(4) 0.07429(13) 0.7813(3) 0.0211(6) Uani d 1
C C5 0.8188(4) 0.10403(13) 0.6471(3) 0.0223(6) Uani d 1
C C6 0.8110(4) 0.16732(13) 0.6368(3) 0.0225(6) Uani d 1
H H6 0.8764 0.1915 0.7136 0.027 Uiso calc 1
C C7 0.7084(4) 0.19521(13) 0.5149(3) 0.0238(6) Uani d 1
C C8 0.7049(4) 0.26335(14) 0.5099(3) 0.0274(7) Uani d 1
O O9 0.7652(3) 0.29491(10) 0.6109(2) 0.0361(6) Uani d 1
O O10 0.6367(4) 0.28468(11) 0.3815(2) 0.0452(6) Uani d 1
H H10 0.6062 0.3213 0.3859 0.068 Uiso calc 1
C C11 0.6091(4) 0.16024(14) 0.4024(3) 0.0240(6) Uani d 1
H H11 0.5391 0.1795 0.3191 0.029 Uiso calc 1
C C12 0.6132(4) 0.09634(14) 0.4127(3) 0.0229(6) Uani d 1
C C13 0.7189(4) 0.06904(14) 0.5341(3) 0.0225(6) Uani d 1
H H13 0.7234 0.0259 0.5407 0.027 Uiso calc 1
C C14 0.5056(4) 0.05795(15) 0.2918(3) 0.0248(6) Uani d 1
H H14A 0.4991 0.0156 0.3247 0.030 Uiso calc 1
H H14B 0.3788 0.0738 0.2599 0.030 Uiso calc 1
N N15 0.5888(3) 0.05786(11) 0.1726(2) 0.0221(5) Uani d 1
C C16 0.7474(4) 0.03079(14) 0.1726(3) 0.0251(6) Uani d 1
H H16 0.8234 0.0099 0.2509 0.030 Uiso calc 1
N N17 0.7851(3) 0.03691(11) 0.0488(2) 0.0228(5) Uani d 1
C C18 0.6374(4) 0.06878(16) -0.0345(3) 0.0318(7) Uani d 1
H H18 0.6227 0.0796 -0.1302 0.038 Uiso calc 1
C C19 0.5170(4) 0.08215(16) 0.0423(3) 0.0313(7) Uani d 1
H H19 0.4052 0.1040 0.0114 0.038 Uiso calc 1
O O20 0.2857(5) 0.07385(14) 0.6088(3) 0.0649(9) Uani d 1
C C21 0.2918(6) 0.1295(2) 0.6124(5) 0.0593(12) Uani d 1
H H21 0.3629 0.1481 0.6962 0.071 Uiso calc 1
N N22 0.2068(4) 0.16587(16) 0.5085(4) 0.0501(9) Uani d 1
C C23 0.2170(7) 0.2311(2) 0.5154(8) 0.088(2) Uani d 1
H H23A 0.2934 0.2435 0.6079 0.132 Uiso calc 1
H H23B 0.0934 0.2480 0.5012 0.132 Uiso calc 1
H H23C 0.2713 0.2463 0.4419 0.132 Uiso calc 1
C C24 0.0989(6) 0.1401(3) 0.3784(6) 0.0689(14) Uani d 1
H H24A 0.1138 0.0958 0.3810 0.103 Uiso calc 1
H H24B 0.1402 0.1568 0.2997 0.103 Uiso calc 1
H H24C -0.0307 0.1503 0.3662 0.103 Uiso calc 1

loop_
_atom_site_aniso_label
_atom_site_aniso_U_11
_atom_site_aniso_U_22
_atom_site_aniso_U_33
_atom_site_aniso_U_12
_atom_site_aniso_U_13
_atom_site_aniso_U_23
Cu1 0.0217(3) 0.0189(3) 0.0178(3) 0.00116(18) 0.00244(18) 0.00131(19)
O2 0.0246(10) 0.0196(10) 0.0201(10) 0.0016(8) 0.0033(8) 0.0029(8)
O3 0.0288(10) 0.0209(10) 0.0248(11) -0.0021(8) -0.0017(9) 0.0008(9)
C4 0.0221(13) 0.0200(14) 0.0211(14) 0.0025(11) 0.0058(11) 0.0003(11)
C5 0.0224(14) 0.0229(15) 0.0206(14) 0.0025(11) 0.0038(11) 0.0033(12)
C6 0.0221(14) 0.0217(15) 0.0217(14) -0.0008(11) 0.0020(11) -0.0006(12)
C7 0.0250(14) 0.0195(15) 0.0256(15) 0.0009(11) 0.0044(12) -0.0004(12)
C8 0.0292(15) 0.0222(16) 0.0267(16) 0.0018(12) -0.0001(13) 0.0013(12)
O9 0.0477(13) 0.0226(12) 0.0291(12) 0.0001(10) -0.0057(10) -0.0011(10)
O10 0.0688(17) 0.0216(12) 0.0320(13) 0.0061(12) -0.0099(12) 0.0014(10)
C11 0.0235(14) 0.0242(15) 0.0223(14) 0.0018(11) 0.0026(11) 0.0011(12)
C12 0.0211(13) 0.0252(15) 0.0225(14) 0.0000(11) 0.0059(11) -0.0010(12)
C13 0.0230(13) 0.0222(15) 0.0225(14) 0.0004(11) 0.0062(11) 0.0022(12)
C14 0.0219(14) 0.0312(16) 0.0211(14) -0.0017(12) 0.0054(12) -0.0012(12)
N15 0.0224(11) 0.0232(12) 0.0193(12) -0.0004(9) 0.0029(9) -0.0026(9)
C16 0.0251(14) 0.0268(16) 0.0218(15) 0.0026(12) 0.0031(12) 0.0006(12)
N17 0.0242(12) 0.0230(13) 0.0192(12) 0.0005(10) 0.0024(10) 0.0015(10)
C18 0.0317(16) 0.0380(19) 0.0255(16) 0.0092(14) 0.0073(13) 0.0074(14)
C19 0.0314(16) 0.0329(18) 0.0273(15) 0.0089(13) 0.0037(13) 0.0021(13)
O20 0.092(2) 0.0385(17) 0.081(2) 0.0115(16) 0.0520(19) 0.0138(16)
C21 0.065(3) 0.056(3) 0.066(3) 0.010(2) 0.035(2) 0.009(2)
N22 0.0426(17) 0.046(2) 0.070(2) 0.0083(15) 0.0291(17) 0.0170(18)
C23 0.074(3) 0.041(3) 0.168(6) 0.009(2) 0.066(4) 0.022(3)
C24 0.053(3) 0.084(4) 0.079(3) 0.012(2) 0.033(3) 0.018(3)

loop_
_atom_type_symbol
_atom_type_description
_atom_type_scat_dispersion_real
_atom_type_scat_dispersion_imag
_atom_type_scat_source
C C 0.0033 0.0016 'International Tables Vol C Tables 4.2.6.8 and 6.1.1.4'
H H 0.0000 0.0000 'International Tables Vol C Tables 4.2.6.8 and 6.1.1.4'
Cu Cu 0.3201 1.2651 'International Tables Vol C Tables 4.2.6.8 and 6.1.1.4'
N N 0.0061 0.0033 'International Tables Vol C Tables 4.2.6.8 and 6.1.1.4'
O O 0.0106 0.0060 'International Tables Vol C Tables 4.2.6.8 and 6.1.1.4'

loop_
_geom_angle_atom_site_label_1
_geom_angle_atom_site_label_2
_geom_angle_atom_site_label_3
_geom_angle_site_symmetry_1
_geom_angle_site_symmetry_3
_geom_angle
O2 Cu1 O2 3_757 . 180.00(11)
O2 Cu1 N17 3_757 3_756 89.40(9)
O2 Cu1 N17 . 3_756 90.60(9)
O2 Cu1 N17 3_757 1_556 90.60(9)
O2 Cu1 N17 . 1_556 89.40(9)
N17 Cu1 N17 3_756 1_556 180.0
C4 O2 Cu1 . . 106.43(17)
O3 C4 O2 . . 122.1(3)
O3 C4 C5 . . 121.3(3)
O2 C4 C5 . . 116.6(2)
C6 C5 C13 . . 119.1(3)
C6 C5 C4 . . 120.0(3)
C13 C5 C4 . . 120.8(3)
C7 C6 C5 . . 120.4(3)
C7 C6 H6 . . 119.8
C5 C6 H6 . . 119.8
C6 C7 C11 . . 120.4(3)
C6 C7 C8 . . 118.1(3)
C11 C7 C8 . . 121.5(3)
O9 C8 O10 . . 123.8(3)
O9 C8 C7 . . 123.4(3)
O10 C8 C7 . . 112.7(3)
C8 O10 H10 . . 109.5
C7 C11 C12 . . 119.7(3)
C7 C11 H11 . . 120.2
C12 C11 H11 . . 120.2
C13 C12 C11 . . 119.4(3)
C13 C12 C14 . . 120.5(3)
C11 C12 C14 . . 120.2(3)
C12 C13 C5 . . 121.1(3)
C12 C13 H13 . . 119.5
C5 C13 H13 . . 119.5
N15 C14 C12 . . 112.1(2)
N15 C14 H14A . . 109.2
C12 C14 H14A . . 109.2
N15 C14 H14B . . 109.2
C12 C14 H14B . . 109.2
H14A C14 H14B . . 107.9
C16 N15 C19 . . 107.9(2)
C16 N15 C14 . . 124.9(2)
C19 N15 C14 . . 127.1(2)
N17 C16 N15 . . 111.3(3)
N17 C16 H16 . . 124.3
N15 C16 H16 . . 124.3
C16 N17 C18 . . 105.1(2)
C16 N17 Cu1 . 1_554 124.6(2)
C18 N17 Cu1 . 1_554 130.2(2)
C19 C18 N17 . . 109.4(3)
C19 C18 H18 . . 125.3
N17 C18 H18 . . 125.3
C18 C19 N15 . . 106.3(3)
C18 C19 H19 . . 126.8
N15 C19 H19 . . 126.8
O20 C21 N22 . . 125.0(5)
O20 C21 H21 . . 117.5
N22 C21 H21 . . 117.5
C21 N22 C23 . . 123.8(5)
C21 N22 C24 . . 119.8(4)
C23 N22 C24 . . 116.4(4)
N22 C23 H23A . . 109.5
N22 C23 H23B . . 109.5
H23A C23 H23B . . 109.5
N22 C23 H23C . . 109.5
H23A C23 H23C . . 109.5
H23B C23 H23C . . 109.5
N22 C24 H24A . . 109.5
N22 C24 H24B . . 109.5
H24A C24 H24B . . 109.5
N22 C24 H24C . . 109.5
H24A C24 H24C . . 109.5
H24B C24 H24C . . 109.5

loop_
_geom_bond_atom_site_label_1
_geom_bond_atom_site_label_2
_geom_bond_site_symmetry_2
_geom_bond_distance
Cu1 O2 3_757 1.9828(19)
Cu1 O2 . 1.9828(19)
Cu1 N17 3_756 1.983(2)
Cu1 N17 1_556 1.983(2)
Cu1 O3 . 2.652(2)
Cu1 O3 3_757 2.652(2)
O2 C4 . 1.273(3)
O3 C4 . 1.251(3)
C4 C5 . 1.503(4)
C5 C6 . 1.394(4)
C5 C13 . 1.399(4)
C6 C7 . 1.388(4)
C6 H6 . 0.9500
C7 C11 . 1.394(4)
C7 C8 . 1.497(4)
C8 O9 . 1.200(4)
C8 O10 . 1.319(4)
O10 H10 . 0.8400
C11 C12 . 1.407(4)
C11 H11 . 0.9500
C12 C13 . 1.387(4)
C12 C14 . 1.510(4)
C13 H13 . 0.9500
C14 N15 . 1.470(4)
C14 H14A . 0.9900
C14 H14B . 0.9900
N15 C16 . 1.338(4)
N15 C19 . 1.364(4)
C16 N17 . 1.330(4)
C16 H16 . 0.9500
N17 C18 . 1.388(4)
N17 Cu1 1_554 1.983(2)
C18 C19 . 1.359(4)
C18 H18 . 0.9500
C19 H19 . 0.9500
O20 C21 . 1.224(5)
C21 N22 . 1.323(6)
C21 H21 . 0.9500
N22 C23 . 1.435(6)
N22 C24 . 1.441(6)
C23 H23A . 0.9800
C23 H23B . 0.9800
C23 H23C . 0.9800
C24 H24A . 0.9800
C24 H24B . 0.9800
C24 H24C . 0.9800

loop_
_geom_hbond_atom_site_label_D
_geom_hbond_atom_site_label_H
_geom_hbond_atom_site_label_A
_geom_hbond_site_symmetry_A
_geom_hbond_distance_DH
_geom_hbond_distance_HA
_geom_hbond_distance_DA
_geom_hbond_angle_DHA
O10 H10 O3 4_565 0.84 1.72 2.557(3) 172.8
